data_4020238
loop_
_publ_author_name
'M.G. Davlieva'
'S.V. Lindeman'
'I.S. Neretin'
'J.K. Kochi'

_publ_section_title
;
Isolation, X-ray Structures, and Electronic Spectra of Reactive Intermediates
in Friedel-Crafts Acylations
;
_journal_name_full 'Journal of Organic Chemistry'
_journal_page_first 4013
_journal_page_last 4021
_journal_paper_doi 10.1021/jo0501588
_journal_volume 70
_journal_year 2005
_chemical_formula_moiety 'C18 H16 Cl8 O2 Zr2, 2(C H2 Cl2)'
_chemical_formula_sum 'C20 H20 Cl12 O2 Zr2'
_chemical_formula_weight 900.20
_chemical_name_common 'hydrindone * ZrCl4'
_space_group_IT_number 2
_space_group_name_Hall '-P 1'
_space_group_name_H-M_alt 'P -1'
_symmetry_cell_setting triclinic
_symmetry_space_group_name_Hall '-P 1'
_symmetry_space_group_name_H-M 'P -1'
_cell_angle_alpha 66.44(3)
_cell_angle_beta 74.06(3)
_cell_angle_gamma 86.43(2)
_cell_formula_units_Z 1
_cell_length_a 9.389(5)
_cell_length_b 9.676(3)
_cell_length_c 10.123(4)
_cell_measurement_temperature 123(2)
_cell_volume 809.4(6)
_diffrn_ambient_temperature 123(2)
_exptl_crystal_density_diffrn 1.847
_cod_database_code 4020238

loop_
_symmetry_equiv_pos_as_xyz
'x, y, z'
'-x, -y, -z'

loop_
_atom_site_label
_atom_site_type_symbol
_atom_site_fract_x
_atom_site_fract_y
_atom_site_fract_z
_atom_site_U_iso_or_equiv
_atom_site_adp_type
_atom_site_occupancy
_atom_site_symmetry_multiplicity
_atom_site_calc_flag
_atom_site_refinement_flags
_atom_site_disorder_assembly
_atom_site_disorder_group
Zr1 Zr 0.16277(5) 0.16338(7) -0.08266(6) 0.03454(18) Uani 1 1 d . . .
Cl1 Cl 0.29848(13) -0.01598(18) 0.06977(17) 0.0498(4) Uani 1 1 d . . .
Cl2 Cl 0.19366(17) 0.36052(19) -0.01154(17) 0.0575(5) Uani 1 1 d . . .
Cl3 Cl 0.35667(14) 0.23342(19) -0.30912(17) 0.0493(4) Uani 1 1 d . . .
Cl4 Cl 0.07849(12) -0.05966(16) -0.13507(15) 0.0394(4) Uani 1 1 d . . .
O1 O 0.0130(3) 0.2821(5) -0.2015(4) 0.0422(11) Uani 1 1 d . . .
C1 C -0.2160(5) 0.3754(7) -0.4428(7) 0.0386(15) Uani 1 1 d . . .
C2 C -0.0903(5) 0.3066(6) -0.4006(6) 0.0324(14) Uani 1 1 d . . .
C3 C 0.0073(5) 0.2366(7) -0.4811(6) 0.0419(15) Uani 1 1 d . . .
H3A H 0.0936 0.1939 -0.4524 0.050 Uiso 1 1 calc R . .
C4 C -0.0237(6) 0.2307(7) -0.6027(6) 0.0444(16) Uani 1 1 d . . .
H4A H 0.0389 0.1795 -0.6576 0.053 Uiso 1 1 calc R . .
C5 C -0.1468(6) 0.2994(8) -0.6460(7) 0.0510(18) Uani 1 1 d . . .
H5A H -0.1650 0.2963 -0.7327 0.061 Uiso 1 1 calc R . .
C6 C -0.2450(6) 0.3726(7) -0.5687(7) 0.0439(16) Uani 1 1 d . . .
H6A H -0.3286 0.4189 -0.6008 0.053 Uiso 1 1 calc R . .
C7 C -0.3016(5) 0.4440(8) -0.3386(6) 0.0437(16) Uani 1 1 d . . .
H7A H -0.4029 0.3958 -0.2885 0.052 Uiso 1 1 calc R . .
H7B H -0.3091 0.5537 -0.3932 0.052 Uiso 1 1 calc R . .
C8 C -0.2131(5) 0.4148(7) -0.2242(6) 0.0436(16) Uani 1 1 d . . .
H8A H -0.1780 0.5111 -0.2281 0.052 Uiso 1 1 calc R . .
H8B H -0.2745 0.3551 -0.1214 0.052 Uiso 1 1 calc R . .
C9 C -0.0848(5) 0.3281(6) -0.2696(6) 0.0344(14) Uani 1 1 d . . .
Cl5 Cl -0.34162(16) -0.0611(3) -0.3993(2) 0.0825(7) Uani 1 1 d . . .
Cl6 Cl -0.53007(19) -0.3232(2) -0.1738(2) 0.0766(6) Uani 1 1 d . . .
C10 C -0.5039(6) -0.1258(8) -0.2552(8) 0.068(2) Uani 1 1 d . . .
H10C H -0.5893 -0.0820 -0.2947 0.082 Uiso 1 1 calc R . .
H10A H -0.5020 -0.0898 -0.1769 0.082 Uiso 1 1 calc R . .

loop_
_atom_site_aniso_label
_atom_site_aniso_U_11
_atom_site_aniso_U_22
_atom_site_aniso_U_33
_atom_site_aniso_U_23
_atom_site_aniso_U_13
_atom_site_aniso_U_12
Zr1 0.0377(3) 0.0395(4) 0.0347(4) -0.0202(3) -0.0137(2) -0.0010(2)
Cl1 0.0430(7) 0.0541(11) 0.0538(12) -0.0157(8) -0.0238(7) 0.0006(6)
Cl2 0.0839(10) 0.0534(12) 0.0483(12) -0.0302(9) -0.0193(9) -0.0136(8)
Cl3 0.0477(7) 0.0547(11) 0.0426(12) -0.0209(9) -0.0041(7) -0.0033(6)
Cl4 0.0414(6) 0.0478(10) 0.0399(11) -0.0297(8) -0.0086(6) -0.0003(6)
O1 0.0447(19) 0.050(3) 0.043(3) -0.024(2) -0.0203(19) 0.0097(17)
C1 0.047(3) 0.038(4) 0.034(5) -0.016(3) -0.012(3) -0.001(2)
C2 0.046(3) 0.025(4) 0.026(4) -0.009(3) -0.011(3) -0.002(2)
C3 0.044(3) 0.044(4) 0.039(5) -0.016(3) -0.016(3) 0.004(3)
C4 0.061(3) 0.049(5) 0.028(4) -0.020(4) -0.012(3) 0.004(3)
C5 0.068(4) 0.050(5) 0.045(5) -0.022(4) -0.026(3) -0.001(3)
C6 0.056(3) 0.038(4) 0.051(5) -0.025(3) -0.027(3) 0.012(3)
C7 0.046(3) 0.051(4) 0.041(5) -0.024(4) -0.015(3) 0.009(3)
C8 0.057(3) 0.041(4) 0.042(5) -0.023(4) -0.020(3) 0.009(3)
C9 0.046(3) 0.025(4) 0.027(4) -0.005(3) -0.008(3) -0.004(2)
Cl5 0.0551(9) 0.1149(19) 0.0735(16) -0.0427(13) -0.0035(9) 0.0032(9)
Cl6 0.0922(12) 0.0602(15) 0.0834(16) -0.0364(12) -0.0239(10) 0.0145(9)
C10 0.053(3) 0.067(6) 0.092(6) -0.045(5) -0.011(3) 0.004(3)

loop_
_geom_bond_atom_site_label_1
_geom_bond_atom_site_label_2
_geom_bond_distance
_geom_bond_site_symmetry_2
_geom_bond_publ_flag
Zr1 O1 2.090(3) . ?
Zr1 Cl2 2.3500(16) . ?
Zr1 Cl3 2.3766(19) . ?
Zr1 Cl1 2.3834(18) . ?
Zr1 Cl4 2.6016(19) 2 ?
Zr1 Cl4 2.6313(15) . ?
Cl4 Zr1 2.6016(19) 2 ?
O1 C9 1.253(5) . ?
C1 C6 1.385(7) . ?
C1 C2 1.403(7) . ?
C1 C7 1.493(7) . ?
C2 C3 1.384(7) . ?
C2 C9 1.436(7) . ?
C3 C4 1.363(7) . ?
C3 H3A 0.9500 . ?
C4 C5 1.386(8) . ?
C4 H4A 0.9500 . ?
C5 C6 1.389(8) . ?
C5 H5A 0.9500 . ?
C6 H6A 0.9500 . ?
C7 C8 1.532(7) . ?
C7 H7A 0.9900 . ?
C7 H7B 0.9900 . ?
C8 C9 1.498(7) . ?
C8 H8A 0.9900 . ?
C8 H8B 0.9900 . ?
Cl5 C10 1.735(6) . ?
Cl6 C10 1.754(7) . ?
C10 H10C 0.9900 . ?
C10 H10A 0.9900 . ?
